data_4131423
loop_
_publ_author_name
'Abucayon, Erwin G.'
'Powell, Douglas R.'
'Richter-Addo, George B'

_publ_section_title
;
 Carbon-Nitrogen and Nitrogen-Nitrogen Bond Formation from Nucleophilic
 Attack at Coordinated Nitrosyls in Fe and Ru Heme Models.
;
_journal_issue 28
_journal_name_full 'Journal of the American Chemical Society'
_journal_page_first 9495
_journal_page_last 9498
_journal_paper_doi 10.1021/jacs.7b05209
_journal_volume 139
_journal_year 2017
_chemical_formula_moiety 'C46 H55 N7 O Ru, C6 H14'
_chemical_formula_sum 'C52 H69 N7 O Ru'
_chemical_formula_weight 909.21
_space_group_crystal_system triclinic
_space_group_IT_number 2
_space_group_name_Hall '-P 1'
_space_group_name_H-M_alt 'P -1'
_atom_sites_solution_hydrogens mixed
_audit_creation_method SHELXL-2014/7
_cell_angle_alpha 91.654(6)
_cell_angle_beta 93.988(6)
_cell_angle_gamma 109.163(5)
_cell_formula_units_Z 2
_cell_length_a 9.552(3)
_cell_length_b 13.686(5)
_cell_length_c 19.441(7)
_cell_measurement_reflns_used 5881
_cell_measurement_temperature 100(2)
_cell_measurement_theta_max 26.22
_cell_measurement_theta_min 2.27
_cell_volume 2391.2(14)
_computing_cell_refinement 'SAINT (Bruker, 2007)'
_computing_data_collection 'APEX2 (Bruker, 2007)'
_computing_data_reduction 'SAINT (Bruker, 2007)'
_computing_molecular_graphics 'Mercury (CCDC, 2016)'
_computing_publication_material 'SHELXL-2014/7 (Sheldrick, 2015b)'
_computing_structure_refinement 'SHELXL-2014/7 (Sheldrick, 2015b)'
_computing_structure_solution 'SHELXT (Sheldrick, 2015a)'
_diffrn_ambient_temperature 100(2)
_diffrn_measured_fraction_theta_full 0.997
_diffrn_measured_fraction_theta_max 0.979
_diffrn_measurement_device_type 'Bruker APEX CCD'
_diffrn_measurement_method '\f and \w scans'
_diffrn_radiation_type MoK\a
_diffrn_radiation_wavelength 0.71073
_diffrn_reflns_av_R_equivalents 0.0487
_diffrn_reflns_av_unetI/netI 0.0634
_diffrn_reflns_Laue_measured_fraction_full 0.997
_diffrn_reflns_Laue_measured_fraction_max 0.979
_diffrn_reflns_limit_h_max 12
_diffrn_reflns_limit_h_min -12
_diffrn_reflns_limit_k_max 17
_diffrn_reflns_limit_k_min -17
_diffrn_reflns_limit_l_max 24
_diffrn_reflns_limit_l_min -25
_diffrn_reflns_number 29772
_diffrn_reflns_point_group_measured_fraction_full 0.997
_diffrn_reflns_point_group_measured_fraction_max 0.979
_diffrn_reflns_theta_full 25.242
_diffrn_reflns_theta_max 27.576
_diffrn_reflns_theta_min 1.052
_exptl_absorpt_coefficient_mu 0.372
_exptl_absorpt_correction_T_max 0.986
_exptl_absorpt_correction_T_min 0.818
_exptl_absorpt_correction_type multi-scan
_exptl_absorpt_process_details 'SADABS (Sheldrick, 2015c)'
_exptl_crystal_colour black
_exptl_crystal_density_diffrn 1.263
_exptl_crystal_description needle
_exptl_crystal_F_000 964
_exptl_crystal_size_max 0.560
_exptl_crystal_size_mid 0.080
_exptl_crystal_size_min 0.040
_refine_diff_density_max 1.148
_refine_diff_density_min -0.606
_refine_diff_density_rms 0.091
_refine_ls_extinction_method none
_refine_ls_goodness_of_fit_ref 1.020
_refine_ls_hydrogen_treatment mixed
_refine_ls_matrix_type full
_refine_ls_number_parameters 553
_refine_ls_number_reflns 10849
_refine_ls_number_restraints 0
_refine_ls_restrained_S_all 1.020
_refine_ls_R_factor_all 0.0635
_refine_ls_R_factor_gt 0.0480
_refine_ls_shift/su_max 0.001
_refine_ls_shift/su_mean 0.000
_refine_ls_structure_factor_coef Fsqd
_refine_ls_weighting_details 'w=1/[\s^2^(Fo^2^)+(0.0600P)^2^+0.8600P] where P=(Fo^2^+2Fc^2^)/3'
_refine_ls_weighting_scheme calc
_refine_ls_wR_factor_gt 0.1120
_refine_ls_wR_factor_ref 0.1187
_reflns_Friedel_coverage 0.000
_reflns_number_gt 8727
_reflns_number_total 10849
_reflns_threshold_expression 'I > 2\s(I)'
_cod_data_source_file ja7b05209_si_002.cif
_cod_data_source_block 16086
_cod_database_code 4131423
_shelx_space_group_comment
; 
The symmetry employed for this shelxl refinement is uniquely defined 
by the following loop, which should always be used as a source of 
symmetry information in preference to the above space-group names. 
They are only intended as comments. 
;
_shelx_estimated_absorpt_t_min 0.819
_shelx_estimated_absorpt_t_max 0.985

loop_
_space_group_symop_operation_xyz
'x, y, z'
'-x, -y, -z'

loop_
_atom_site_label
_atom_site_type_symbol
_atom_site_fract_x
_atom_site_fract_y
_atom_site_fract_z
_atom_site_U_iso_or_equiv
_atom_site_adp_type
_atom_site_occupancy
_atom_site_site_symmetry_order
_atom_site_calc_flag
_atom_site_refinement_flags_posn
_atom_site_refinement_flags_adp
Ru1 Ru 0.65689(2) 0.31579(2) 0.69816(2) 0.01358(7) Uani 1 1 d . .
O1 O 0.3856(2) 0.34695(16) 0.66018(10) 0.0231(4) Uani 1 1 d . .
N1 N 0.6332(2) 0.22986(17) 0.78411(11) 0.0154(5) Uani 1 1 d . .
N2 N 0.5340(2) 0.18558(17) 0.63857(11) 0.0138(4) Uani 1 1 d . .
N3 N 0.6892(2) 0.39963(17) 0.61201(11) 0.0136(4) Uani 1 1 d . .
N4 N 0.7879(2) 0.44412(17) 0.75733(11) 0.0147(5) Uani 1 1 d . .
N5 N 0.4852(2) 0.35219(17) 0.70891(11) 0.0158(5) Uani 1 1 d . .
N6 N 0.8560(2) 0.28269(17) 0.68535(11) 0.0166(5) Uani 1 1 d . .
N7 N 1.0940(3) 0.30528(19) 0.68154(13) 0.0231(5) Uani 1 1 d . .
H7N H 1.209(4) 0.339(2) 0.6906(16) 0.028 Uiso 1 1 d . U
C1 C 0.6902(3) 0.2649(2) 0.85026(14) 0.0182(6) Uani 1 1 d . .
C2 C 0.6381(3) 0.1827(2) 0.89696(14) 0.0211(6) Uani 1 1 d . .
C3 C 0.5505(3) 0.0976(2) 0.85755(14) 0.0202(6) Uani 1 1 d . .
C4 C 0.5493(3) 0.1272(2) 0.78675(14) 0.0162(5) Uani 1 1 d . .
C5 C 0.4766(3) 0.0626(2) 0.72957(14) 0.0161(5) Uani 1 1 d . .
H5 H 0.4256 -0.0075 0.7384 0.019 Uiso 1 1 calc R U
C6 C 0.4694(3) 0.0883(2) 0.66088(14) 0.0157(5) Uani 1 1 d . .
C7 C 0.3880(3) 0.0183(2) 0.60300(14) 0.0165(5) Uani 1 1 d . .
C8 C 0.4023(3) 0.0757(2) 0.54628(14) 0.0153(5) Uani 1 1 d . .
C9 C 0.4945(3) 0.1808(2) 0.56922(14) 0.0150(5) Uani 1 1 d . .
C10 C 0.5360(3) 0.2641(2) 0.52685(13) 0.0153(5) Uani 1 1 d . .
H10 H 0.4999 0.2501 0.4796 0.018 Uiso 1 1 calc R U
C11 C 0.6244(3) 0.3656(2) 0.54607(13) 0.0143(5) Uani 1 1 d . .
C12 C 0.6622(3) 0.4510(2) 0.50051(14) 0.0161(5) Uani 1 1 d . .
C13 C 0.7528(3) 0.5355(2) 0.53896(14) 0.0158(5) Uani 1 1 d . .
C14 C 0.7669(3) 0.5034(2) 0.60922(13) 0.0151(5) Uani 1 1 d . .
C15 C 0.8436(3) 0.5676(2) 0.66599(14) 0.0164(5) Uani 1 1 d . .
H15 H 0.8947 0.6377 0.6570 0.020 Uiso 1 1 calc R U
C16 C 0.8544(3) 0.5413(2) 0.73435(14) 0.0154(5) Uani 1 1 d . .
C17 C 0.9379(3) 0.6102(2) 0.79218(14) 0.0179(6) Uani 1 1 d . .
C18 C 0.9207(3) 0.5533(2) 0.84938(14) 0.0191(6) Uani 1 1 d . .
C19 C 0.8270(3) 0.4490(2) 0.82718(14) 0.0170(6) Uani 1 1 d . .
C20 C 0.7816(3) 0.3658(2) 0.86942(14) 0.0196(6) Uani 1 1 d . .
H20 H 0.8169 0.3795 0.9168 0.023 Uiso 1 1 calc R U
C21 C 0.6723(4) 0.1934(2) 0.97388(15) 0.0294(7) Uani 1 1 d . .
H21A H 0.7774 0.2372 0.9847 0.035 Uiso 1 1 calc R U
H21B H 0.6604 0.1241 0.9913 0.035 Uiso 1 1 calc R U
C22 C 0.5739(4) 0.2405(3) 1.01133(18) 0.0442(9) Uani 1 1 d . .
H22A H 0.5822 0.3081 0.9932 0.066 Uiso 1 1 d R U
H22B H 0.6056 0.2494 1.0608 0.066 Uiso 1 1 d R U
H22C H 0.4704 0.1946 1.0042 0.066 Uiso 1 1 d R U
C23 C 0.4602(3) -0.0068(2) 0.88090(16) 0.0250(6) Uani 1 1 d . .
H23A H 0.5027 -0.0174 0.9269 0.030 Uiso 1 1 calc R U
H23B H 0.4664 -0.0617 0.8482 0.030 Uiso 1 1 calc R U
C24 C 0.2969(3) -0.0164(3) 0.88512(16) 0.0294(7) Uani 1 1 d . .
H24A H 0.2897 0.0342 0.9202 0.044 Uiso 1 1 d R U
H24B H 0.2408 -0.0865 0.8976 0.044 Uiso 1 1 d R U
H24C H 0.2556 -0.0030 0.8402 0.044 Uiso 1 1 d R U
C25 C 0.3077(3) -0.0958(2) 0.60687(15) 0.0195(6) Uani 1 1 d . .
H25A H 0.3641 -0.1240 0.6410 0.023 Uiso 1 1 calc R U
H25B H 0.3054 -0.1308 0.5613 0.023 Uiso 1 1 calc R U
C26 C 0.1480(3) -0.1213(2) 0.62723(17) 0.0256(7) Uani 1 1 d . .
H26A H 0.1491 -0.0882 0.6727 0.038 Uiso 1 1 d R U
H26B H 0.1024 -0.1966 0.6290 0.038 Uiso 1 1 d R U
H26C H 0.0903 -0.0956 0.5930 0.038 Uiso 1 1 d R U
C27 C 0.3332(3) 0.0427(2) 0.47416(14) 0.0182(6) Uani 1 1 d . .
H27A H 0.3060 -0.0334 0.4675 0.022 Uiso 1 1 calc R U
H27B H 0.4071 0.0748 0.4411 0.022 Uiso 1 1 calc R U
C28 C 0.1951(3) 0.0732(3) 0.45860(16) 0.0309(7) Uani 1 1 d . .
H28A H 0.1169 0.0350 0.4873 0.046 Uiso 1 1 d R U
H28B H 0.1599 0.0565 0.4097 0.046 Uiso 1 1 d R U
H28C H 0.2195 0.1478 0.4688 0.046 Uiso 1 1 d R U
C29 C 0.6106(3) 0.4430(2) 0.42530(14) 0.0192(6) Uani 1 1 d . .
H29A H 0.6086 0.5117 0.4115 0.023 Uiso 1 1 calc R U
H29B H 0.5076 0.3939 0.4183 0.023 Uiso 1 1 calc R U
C30 C 0.7082(3) 0.4070(2) 0.37835(15) 0.0266(7) Uani 1 1 d . .
H30A H 0.8112 0.4537 0.3861 0.040 Uiso 1 1 d R U
H30B H 0.6722 0.4077 0.3300 0.040 Uiso 1 1 d R U
H30C H 0.7037 0.3365 0.3889 0.040 Uiso 1 1 d R U
C31 C 0.8275(3) 0.6422(2) 0.51526(15) 0.0232(6) Uani 1 1 d . .
H31A H 0.8295 0.6939 0.5523 0.028 Uiso 1 1 calc R U
H31B H 0.7683 0.6537 0.4744 0.028 Uiso 1 1 calc R U
C32 C 0.9860(3) 0.6594(2) 0.49672(17) 0.0313(7) Uani 1 1 d . .
H32A H 1.0472 0.6532 0.5379 0.047 Uiso 1 1 d R U
H32B H 1.0274 0.7287 0.4795 0.047 Uiso 1 1 d R U
H32C H 0.9853 0.6073 0.4609 0.047 Uiso 1 1 d R U
C33 C 1.0303(3) 0.7218(2) 0.78818(15) 0.0210(6) Uani 1 1 d . .
H33A H 1.0302 0.7600 0.8322 0.025 Uiso 1 1 calc R U
H33B H 0.9856 0.7526 0.7508 0.025 Uiso 1 1 calc R U
C34 C 1.1915(3) 0.7337(2) 0.77420(17) 0.0301(7) Uani 1 1 d . .
H34A H 1.2373 0.7060 0.8122 0.045 Uiso 1 1 d R U
H34B H 1.2480 0.8072 0.7707 0.045 Uiso 1 1 d R U
H34C H 1.1918 0.6955 0.7308 0.045 Uiso 1 1 d R U
C35 C 0.9815(3) 0.5893(2) 0.92263(15) 0.0267(7) Uani 1 1 d . .
H35A H 1.0680 0.6535 0.9224 0.032 Uiso 1 1 calc R U
H35B H 1.0168 0.5359 0.9440 0.032 Uiso 1 1 calc R U
C36 C 0.8663(4) 0.6099(3) 0.96621(18) 0.0418(9) Uani 1 1 d . .
H36A H 0.8365 0.6664 0.9473 0.063 Uiso 1 1 d R U
H36B H 0.9094 0.6294 1.0139 0.063 Uiso 1 1 d R U
H36C H 0.7790 0.5471 0.9654 0.063 Uiso 1 1 d R U
C37 C 0.4593(3) 0.3995(2) 0.77293(15) 0.0208(6) Uani 1 1 d . .
C38 C 0.3969(4) 0.3366(3) 0.82536(17) 0.0336(8) Uani 1 1 d . .
H38 H 0.3712 0.2635 0.8201 0.040 Uiso 1 1 calc R U
C39 C 0.3730(4) 0.3836(3) 0.88546(19) 0.0454(10) Uani 1 1 d . .
H39 H 0.3304 0.3421 0.9219 0.055 Uiso 1 1 calc R U
C40 C 0.4104(4) 0.4903(3) 0.8930(2) 0.0495(10) Uani 1 1 d . .
H40 H 0.3937 0.5218 0.9344 0.059 Uiso 1 1 calc R U
C41 C 0.4718(4) 0.5502(3) 0.8405(2) 0.0456(9) Uani 1 1 d . .
H41 H 0.4974 0.6233 0.8456 0.055 Uiso 1 1 calc R U
C42 C 0.4969(3) 0.5049(3) 0.77967(18) 0.0329(7) Uani 1 1 d . .
H42 H 0.5395 0.5467 0.7433 0.040 Uiso 1 1 calc R U
C43 C 0.9901(3) 0.3510(2) 0.68864(16) 0.0225(6) Uani 1 1 d . .
H43 H 1.0114 0.4237 0.6952 0.027 Uiso 1 1 calc R U
C44 C 1.0223(3) 0.2008(2) 0.67190(18) 0.0290(7) Uani 1 1 d . .
C45 C 0.8754(3) 0.1875(2) 0.67406(17) 0.0281(7) Uani 1 1 d . .
H45 H 0.7974 0.1227 0.6687 0.034 Uiso 1 1 calc R U
C46 C 1.1058(4) 0.1270(3) 0.6645(2) 0.0477(10) Uani 1 1 d . .
H46A H 1.1560 0.1386 0.6217 0.072 Uiso 1 1 d R U
H46B H 1.0365 0.0558 0.6629 0.072 Uiso 1 1 d R U
H46C H 1.1799 0.1379 0.7039 0.072 Uiso 1 1 d R U
C1A C 0.3607(5) 0.2182(4) 0.2913(3) 0.0723(15) Uani 1 1 d . .
H1A1 H 0.4599 0.2245 0.2775 0.108 Uiso 1 1 d R U
H1A2 H 0.3639 0.2245 0.3418 0.108 Uiso 1 1 d R U
H1A3 H 0.3288 0.2733 0.2715 0.108 Uiso 1 1 d R U
C2A C 0.2523(6) 0.1144(4) 0.2654(3) 0.0805(16) Uani 1 1 d . .
H2A1 H 0.1570 0.1045 0.2859 0.097 Uiso 1 1 calc R U
H2A2 H 0.2912 0.0598 0.2820 0.097 Uiso 1 1 calc R U
C3A C 0.2217(6) 0.0994(5) 0.1876(3) 0.0812(17) Uani 1 1 d . .
H3A1 H 0.1769 0.1507 0.1703 0.097 Uiso 1 1 calc R U
H3A2 H 0.3162 0.1106 0.1660 0.097 Uiso 1 1 calc R U
C4A C 0.1190(5) -0.0067(4) 0.1685(3) 0.0805(16) Uani 1 1 d . .
H4A1 H 0.0241 -0.0161 0.1893 0.097 Uiso 1 1 calc R U
H4A2 H 0.1626 -0.0571 0.1883 0.097 Uiso 1 1 calc R U
C5A C 0.0868(8) -0.0305(6) 0.0912(3) 0.108(2) Uani 1 1 d . .
H5A1 H 0.0413 0.0188 0.0711 0.130 Uiso 1 1 calc R U
H5A2 H 0.1814 -0.0207 0.0700 0.130 Uiso 1 1 calc R U
C6A C -0.0152(6) -0.1384(4) 0.0742(3) 0.0865(18) Uani 1 1 d . .
H6A1 H 0.0286 -0.1874 0.0947 0.130 Uiso 1 1 d R U
H6A2 H -0.0301 -0.1515 0.0239 0.130 Uiso 1 1 d R U
H6A3 H -0.1112 -0.1472 0.0927 0.130 Uiso 1 1 d R U

loop_
_atom_site_aniso_label
_atom_site_aniso_U_11
_atom_site_aniso_U_22
_atom_site_aniso_U_33
_atom_site_aniso_U_23
_atom_site_aniso_U_13
_atom_site_aniso_U_12
Ru1 0.01154(11) 0.01370(12) 0.01388(12) 0.00045(8) 0.00006(7) 0.00220(8)
O1 0.0148(9) 0.0296(12) 0.0259(11) 0.0015(9) -0.0012(8) 0.0093(8)
N1 0.0128(10) 0.0151(11) 0.0158(11) 0.0013(9) 0.0008(8) 0.0015(8)
N2 0.0124(10) 0.0139(11) 0.0145(11) 0.0015(9) 0.0012(8) 0.0035(8)
N3 0.0119(10) 0.0133(11) 0.0144(11) -0.0019(9) 0.0007(8) 0.0028(8)
N4 0.0131(10) 0.0140(11) 0.0157(11) 0.0012(9) 0.0014(8) 0.0027(8)
N5 0.0115(10) 0.0174(12) 0.0174(12) 0.0030(9) 0.0026(9) 0.0030(9)
N6 0.0158(10) 0.0196(12) 0.0140(11) 0.0023(9) -0.0001(9) 0.0054(9)
N7 0.0151(11) 0.0233(13) 0.0308(14) 0.0015(11) 0.0007(10) 0.0066(10)
C1 0.0193(13) 0.0185(14) 0.0149(13) 0.0012(11) 0.0007(10) 0.0039(11)
C2 0.0222(14) 0.0221(15) 0.0168(14) 0.0026(12) 0.0003(11) 0.0047(11)
C3 0.0209(13) 0.0194(15) 0.0184(14) 0.0045(12) 0.0019(11) 0.0036(11)
C4 0.0141(12) 0.0151(14) 0.0186(14) 0.0019(11) 0.0003(10) 0.0038(10)
C5 0.0127(12) 0.0141(13) 0.0200(14) 0.0014(11) 0.0015(10) 0.0026(10)
C6 0.0115(11) 0.0166(14) 0.0178(14) -0.0012(11) 0.0007(10) 0.0033(10)
C7 0.0118(11) 0.0162(14) 0.0207(14) -0.0023(11) -0.0003(10) 0.0040(10)
C8 0.0114(11) 0.0160(14) 0.0183(14) -0.0034(11) 0.0000(10) 0.0049(10)
C9 0.0097(11) 0.0164(14) 0.0190(14) -0.0008(11) 0.0016(10) 0.0046(10)
C10 0.0133(12) 0.0190(14) 0.0129(13) -0.0019(11) -0.0005(10) 0.0053(10)
C11 0.0111(11) 0.0151(13) 0.0169(13) 0.0007(11) 0.0011(10) 0.0047(10)
C12 0.0142(12) 0.0193(14) 0.0159(13) 0.0030(11) 0.0016(10) 0.0066(10)
C13 0.0165(12) 0.0159(14) 0.0157(13) 0.0024(11) 0.0018(10) 0.0062(10)
C14 0.0131(12) 0.0161(14) 0.0157(13) 0.0003(11) 0.0023(10) 0.0040(10)
C15 0.0155(12) 0.0122(13) 0.0198(14) 0.0017(11) 0.0009(10) 0.0024(10)
C16 0.0144(12) 0.0155(14) 0.0172(14) -0.0004(11) 0.0014(10) 0.0063(10)
C17 0.0162(12) 0.0157(14) 0.0184(14) -0.0033(11) 0.0012(10) 0.0011(10)
C18 0.0184(13) 0.0183(14) 0.0174(14) -0.0024(11) 0.0010(11) 0.0019(11)
C19 0.0146(12) 0.0182(14) 0.0156(13) -0.0014(11) 0.0003(10) 0.0024(10)
C20 0.0189(13) 0.0222(15) 0.0135(13) -0.0004(11) -0.0015(10) 0.0020(11)
C21 0.0391(18) 0.0221(16) 0.0170(15) 0.0030(13) -0.0036(13) -0.0025(13)
C22 0.064(3) 0.041(2) 0.0222(18) -0.0037(16) 0.0059(16) 0.0112(18)
C23 0.0266(15) 0.0212(16) 0.0207(15) 0.0046(12) -0.0027(12) -0.0003(12)
C24 0.0243(15) 0.0303(18) 0.0267(17) 0.0028(14) 0.0035(12) -0.0008(13)
C25 0.0179(13) 0.0163(14) 0.0219(15) -0.0016(11) -0.0014(11) 0.0034(11)
C26 0.0185(14) 0.0193(15) 0.0353(18) 0.0025(13) 0.0036(12) 0.0007(11)
C27 0.0182(13) 0.0164(14) 0.0183(14) -0.0010(11) 0.0005(11) 0.0039(10)
C28 0.0212(15) 0.044(2) 0.0271(17) -0.0043(15) -0.0066(12) 0.0129(14)
C29 0.0224(13) 0.0199(15) 0.0147(14) 0.0015(11) -0.0001(11) 0.0065(11)
C30 0.0290(15) 0.0326(18) 0.0185(15) 0.0001(13) 0.0036(12) 0.0102(13)
C31 0.0288(15) 0.0179(15) 0.0186(15) 0.0053(12) -0.0006(12) 0.0022(12)
C32 0.0298(16) 0.0277(17) 0.0287(17) 0.0048(14) 0.0041(13) -0.0017(13)
C33 0.0224(14) 0.0183(15) 0.0175(14) -0.0028(12) 0.0019(11) 0.0006(11)
C34 0.0247(15) 0.0262(17) 0.0332(18) 0.0014(14) 0.0055(13) -0.0006(12)
C35 0.0297(16) 0.0232(16) 0.0189(15) -0.0027(12) -0.0006(12) -0.0017(12)
C36 0.048(2) 0.048(2) 0.0251(18) -0.0097(16) 0.0043(15) 0.0109(18)
C37 0.0175(13) 0.0253(16) 0.0218(15) -0.0016(12) 0.0034(11) 0.0100(11)
C38 0.0391(18) 0.0313(19) 0.0359(19) 0.0077(15) 0.0153(15) 0.0162(15)
C39 0.058(2) 0.058(3) 0.030(2) 0.0076(18) 0.0228(17) 0.028(2)
C40 0.062(3) 0.054(3) 0.040(2) -0.0101(19) 0.0198(19) 0.026(2)
C41 0.051(2) 0.036(2) 0.052(2) -0.0119(18) 0.0131(18) 0.0162(17)
C42 0.0310(17) 0.0316(18) 0.0370(19) -0.0009(15) 0.0095(14) 0.0105(14)
C43 0.0159(13) 0.0168(14) 0.0351(17) -0.0009(13) 0.0034(12) 0.0057(11)
C44 0.0232(15) 0.0237(17) 0.0415(19) -0.0029(14) 0.0005(13) 0.0102(12)
C45 0.0198(14) 0.0183(15) 0.045(2) -0.0031(14) 0.0000(13) 0.0057(12)
C46 0.0257(17) 0.032(2) 0.084(3) -0.014(2) -0.0012(18) 0.0106(15)
C1A 0.072(3) 0.047(3) 0.081(4) 0.004(3) -0.018(3) 0.001(2)
C2A 0.084(4) 0.074(4) 0.082(4) -0.002(3) -0.002(3) 0.026(3)
C3A 0.060(3) 0.121(5) 0.075(4) -0.032(3) -0.013(3) 0.053(3)
C4A 0.055(3) 0.082(4) 0.107(5) -0.002(3) -0.016(3) 0.030(3)
C5A 0.106(5) 0.133(6) 0.103(5) -0.021(5) -0.027(4) 0.071(5)
C6A 0.075(4) 0.055(3) 0.130(5) -0.019(3) -0.008(3) 0.028(3)

loop_
_atom_type_symbol
_atom_type_description
_atom_type_scat_dispersion_real
_atom_type_scat_dispersion_imag
_atom_type_scat_source
C C 0.0033 0.0016 'International Tables Vol C Tables 4.2.6.8 and 6.1.1.4'
H H 0.0000 0.0000 'International Tables Vol C Tables 4.2.6.8 and 6.1.1.4'
N N 0.0061 0.0033 'International Tables Vol C Tables 4.2.6.8 and 6.1.1.4'
O O 0.0106 0.0060 'International Tables Vol C Tables 4.2.6.8 and 6.1.1.4'
Ru Ru -1.2594 0.8363 'International Tables Vol C Tables 4.2.6.8 and 6.1.1.4'

loop_
_geom_angle_atom_site_label_1
_geom_angle_atom_site_label_2
_geom_angle_atom_site_label_3
_geom_angle
N5 Ru1 N3 88.45(9)
N5 Ru1 N2 90.88(9)
N3 Ru1 N2 90.05(9)
N5 Ru1 N4 91.64(9)
N3 Ru1 N4 90.09(9)
N2 Ru1 N4 177.47(8)
N5 Ru1 N1 94.21(9)
N3 Ru1 N1 177.34(8)
N2 Ru1 N1 89.93(9)
N4 Ru1 N1 89.81(9)
N5 Ru1 N6 177.15(9)
N3 Ru1 N6 89.64(8)
N2 Ru1 N6 91.23(9)
N4 Ru1 N6 86.25(9)
N1 Ru1 N6 87.70(8)
C1 N1 C4 106.8(2)
C1 N1 Ru1 126.82(18)
C4 N1 Ru1 126.25(18)
C6 N2 C9 106.8(2)
C6 N2 Ru1 126.84(18)
C9 N2 Ru1 126.31(17)
C14 N3 C11 106.3(2)
C14 N3 Ru1 126.90(18)
C11 N3 Ru1 126.47(17)
C16 N4 C19 107.1(2)
C16 N4 Ru1 126.29(18)
C19 N4 Ru1 126.61(18)
O1 N5 C37 112.3(2)
O1 N5 Ru1 124.42(18)
C37 N5 Ru1 123.00(17)
C43 N6 C45 105.2(2)
C43 N6 Ru1 125.71(19)
C45 N6 Ru1 129.07(18)
C43 N7 C44 107.8(2)
C43 N7 H7N 127.5(17)
C44 N7 H7N 123.8(17)
N1 C1 C20 124.6(2)
N1 C1 C2 110.0(2)
C20 C1 C2 125.4(3)
C3 C2 C1 106.6(2)
C3 C2 C21 128.2(3)
C1 C2 C21 125.2(3)
C2 C3 C4 107.1(2)
C2 C3 C23 128.5(3)
C4 C3 C23 124.3(3)
N1 C4 C5 124.6(2)
N1 C4 C3 109.5(2)
C5 C4 C3 125.9(2)
C4 C5 C6 127.9(3)
C4 C5 H5 116.1
C6 C5 H5 116.1
N2 C6 C5 124.3(2)
N2 C6 C7 109.9(2)
C5 C6 C7 125.8(2)
C8 C7 C6 106.7(2)
C8 C7 C25 127.9(2)
C6 C7 C25 125.3(2)
C7 C8 C9 106.6(2)
C7 C8 C27 128.6(2)
C9 C8 C27 124.8(2)
N2 C9 C10 125.1(2)
N2 C9 C8 109.9(2)
C10 C9 C8 125.0(2)
C11 C10 C9 127.2(2)
C11 C10 H10 116.4
C9 C10 H10 116.4
N3 C11 C10 124.5(2)
N3 C11 C12 110.0(2)
C10 C11 C12 125.5(2)
C13 C12 C11 106.9(2)
C13 C12 C29 128.3(2)
C11 C12 C29 124.8(2)
C12 C13 C14 106.9(2)
C12 C13 C31 127.8(2)
C14 C13 C31 125.3(2)
N3 C14 C15 124.3(2)
N3 C14 C13 109.9(2)
C15 C14 C13 125.8(2)
C14 C15 C16 127.7(2)
C14 C15 H15 116.2
C16 C15 H15 116.2
N4 C16 C15 124.6(2)
N4 C16 C17 109.2(2)
C15 C16 C17 126.2(2)
C18 C17 C16 107.2(2)
C18 C17 C33 127.1(3)
C16 C17 C33 125.7(2)
C17 C18 C19 106.9(2)
C17 C18 C35 128.1(3)
C19 C18 C35 125.0(2)
N4 C19 C20 124.6(2)
N4 C19 C18 109.6(2)
C20 C19 C18 125.8(3)
C19 C20 C1 127.5(3)
C19 C20 H20 116.2
C1 C20 H20 116.2
C2 C21 C22 113.4(3)
C2 C21 H21A 108.9
C22 C21 H21A 108.9
C2 C21 H21B 108.9
C22 C21 H21B 108.9
H21A C21 H21B 107.7
C21 C22 H22A 109.5
C21 C22 H22B 109.5
H22A C22 H22B 109.5
C21 C22 H22C 109.5
H22A C22 H22C 109.5
H22B C22 H22C 109.5
C3 C23 C24 111.9(2)
C3 C23 H23A 109.2
C24 C23 H23A 109.2
C3 C23 H23B 109.2
C24 C23 H23B 109.2
H23A C23 H23B 107.9
C23 C24 H24A 109.5
C23 C24 H24B 109.5
H24A C24 H24B 109.5
C23 C24 H24C 109.5
H24A C24 H24C 109.5
H24B C24 H24C 109.5
C7 C25 C26 113.6(2)
C7 C25 H25A 108.8
C26 C25 H25A 108.8
C7 C25 H25B 108.8
C26 C25 H25B 108.8
H25A C25 H25B 107.7
C25 C26 H26A 109.5
C25 C26 H26B 109.5
H26A C26 H26B 109.5
C25 C26 H26C 109.5
H26A C26 H26C 109.5
H26B C26 H26C 109.5
C8 C27 C28 112.5(2)
C8 C27 H27A 109.1
C28 C27 H27A 109.1
C8 C27 H27B 109.1
C28 C27 H27B 109.1
H27A C27 H27B 107.8
C27 C28 H28A 109.5
C27 C28 H28B 109.5
H28A C28 H28B 109.5
C27 C28 H28C 109.5
H28A C28 H28C 109.5
H28B C28 H28C 109.5
C12 C29 C30 113.7(2)
C12 C29 H29A 108.8
C30 C29 H29A 108.8
C12 C29 H29B 108.8
C30 C29 H29B 108.8
H29A C29 H29B 107.7
C29 C30 H30A 109.5
C29 C30 H30B 109.5
H30A C30 H30B 109.5
C29 C30 H30C 109.5
H30A C30 H30C 109.5
H30B C30 H30C 109.5
C13 C31 C32 113.0(2)
C13 C31 H31A 109.0
C32 C31 H31A 109.0
C13 C31 H31B 109.0
C32 C31 H31B 109.0
H31A C31 H31B 107.8
C31 C32 H32A 109.5
C31 C32 H32B 109.5
H32A C32 H32B 109.5
C31 C32 H32C 109.5
H32A C32 H32C 109.5
H32B C32 H32C 109.5
C17 C33 C34 111.5(2)
C17 C33 H33A 109.3
C34 C33 H33A 109.3
C17 C33 H33B 109.3
C34 C33 H33B 109.3
H33A C33 H33B 108.0
C33 C34 H34A 109.5
C33 C34 H34B 109.5
H34A C34 H34B 109.5
C33 C34 H34C 109.5
H34A C34 H34C 109.5
H34B C34 H34C 109.5
C18 C35 C36 112.6(3)
C18 C35 H35A 109.1
C36 C35 H35A 109.1
C18 C35 H35B 109.1
C36 C35 H35B 109.1
H35A C35 H35B 107.8
C35 C36 H36A 109.5
C35 C36 H36B 109.5
H36A C36 H36B 109.5
C35 C36 H36C 109.5
H36A C36 H36C 109.5
H36B C36 H36C 109.5
C42 C37 C38 121.6(3)
C42 C37 N5 118.9(3)
C38 C37 N5 119.5(3)
C39 C38 C37 118.2(3)
C39 C38 H38 120.9
C37 C38 H38 120.9
C38 C39 C40 120.8(3)
C38 C39 H39 119.6
C40 C39 H39 119.6
C41 C40 C39 119.6(3)
C41 C40 H40 120.2
C39 C40 H40 120.2
C40 C41 C42 120.7(4)
C40 C41 H41 119.7
C42 C41 H41 119.7
C37 C42 C41 119.1(3)
C37 C42 H42 120.5
C41 C42 H42 120.5
N6 C43 N7 111.5(3)
N6 C43 H43 124.2
N7 C43 H43 124.2
C45 C44 N7 105.5(3)
C45 C44 C46 132.9(3)
N7 C44 C46 121.5(3)
C44 C45 N6 109.9(3)
C44 C45 H45 125.0
N6 C45 H45 125.0
C44 C46 H46A 109.5
C44 C46 H46B 109.5
H46A C46 H46B 109.5
C44 C46 H46C 109.5
H46A C46 H46C 109.5
H46B C46 H46C 109.5
C2A C1A H1A1 109.5
C2A C1A H1A2 109.5
H1A1 C1A H1A2 109.5
C2A C1A H1A3 109.5
H1A1 C1A H1A3 109.5
H1A2 C1A H1A3 109.5
C1A C2A C3A 115.1(5)
C1A C2A H2A1 108.5
C3A C2A H2A1 108.5
C1A C2A H2A2 108.5
C3A C2A H2A2 108.5
H2A1 C2A H2A2 107.5
C4A C3A C2A 109.9(5)
C4A C3A H3A1 109.7
C2A C3A H3A1 109.7
C4A C3A H3A2 109.7
C2A C3A H3A2 109.7
H3A1 C3A H3A2 108.2
C3A C4A C5A 113.8(5)
C3A C4A H4A1 108.8
C5A C4A H4A1 108.8
C3A C4A H4A2 108.8
C5A C4A H4A2 108.8
H4A1 C4A H4A2 107.7
C6A C5A C4A 112.0(6)
C6A C5A H5A1 109.2
C4A C5A H5A1 109.2
C6A C5A H5A2 109.2
C4A C5A H5A2 109.2
H5A1 C5A H5A2 107.9
C5A C6A H6A1 109.5
C5A C6A H6A2 109.5
H6A1 C6A H6A2 109.5
C5A C6A H6A3 109.5
H6A1 C6A H6A3 109.5
H6A2 C6A H6A3 109.5

loop_
_geom_bond_atom_site_label_1
_geom_bond_atom_site_label_2
_geom_bond_distance
Ru1 N5 1.887(2)
Ru1 N3 2.041(2)
Ru1 N2 2.053(2)
Ru1 N4 2.053(2)
Ru1 N1 2.054(2)
Ru1 N6 2.123(2)
O1 N5 1.278(3)
N1 C1 1.370(3)
N1 C4 1.374(3)
N2 C6 1.368(3)
N2 C9 1.369(3)
N3 C14 1.374(3)
N3 C11 1.382(3)
N4 C16 1.376(3)
N4 C19 1.377(3)
N5 C37 1.459(4)
N6 C43 1.311(3)
N6 C45 1.388(4)
N7 C43 1.348(4)
N7 C44 1.368(4)
N7 H7N 1.04(3)
C1 C20 1.394(4)
C1 C2 1.446(4)
C2 C3 1.365(4)
C2 C21 1.501(4)
C3 C4 1.447(4)
C3 C23 1.508(4)
C4 C5 1.390(4)
C5 C6 1.393(4)
C5 H5 0.9500
C6 C7 1.455(4)
C7 C8 1.361(4)
C7 C25 1.504(4)
C8 C9 1.456(4)
C8 C27 1.498(4)
C9 C10 1.392(4)
C10 C11 1.392(4)
C10 H10 0.9500
C11 C12 1.453(4)
C12 C13 1.359(4)
C12 C29 1.499(4)
C13 C14 1.458(4)
C13 C31 1.501(4)
C14 C15 1.392(4)
C15 C16 1.392(4)
C15 H15 0.9500
C16 C17 1.452(4)
C17 C18 1.365(4)
C17 C33 1.499(4)
C18 C19 1.447(4)
C18 C35 1.505(4)
C19 C20 1.392(4)
C20 H20 0.9500
C21 C22 1.515(5)
C21 H21A 0.9900
C21 H21B 0.9900
C22 H22A 0.9800
C22 H22B 0.9800
C22 H22C 0.9800
C23 C24 1.530(4)
C23 H23A 0.9900
C23 H23B 0.9900
C24 H24A 0.9800
C24 H24B 0.9800
C24 H24C 0.9800
C25 C26 1.532(4)
C25 H25A 0.9900
C25 H25B 0.9900
C26 H26A 0.9800
C26 H26B 0.9800
C26 H26C 0.9800
C27 C28 1.523(4)
C27 H27A 0.9900
C27 H27B 0.9900
C28 H28A 0.9800
C28 H28B 0.9800
C28 H28C 0.9800
C29 C30 1.530(4)
C29 H29A 0.9900
C29 H29B 0.9900
C30 H30A 0.9800
C30 H30B 0.9800
C30 H30C 0.9800
C31 C32 1.524(4)
C31 H31A 0.9900
C31 H31B 0.9900
C32 H32A 0.9800
C32 H32B 0.9800
C32 H32C 0.9800
C33 C34 1.539(4)
C33 H33A 0.9900
C33 H33B 0.9900
C34 H34A 0.9800
C34 H34B 0.9800
C34 H34C 0.9800
C35 C36 1.526(4)
C35 H35A 0.9900
C35 H35B 0.9900
C36 H36A 0.9800
C36 H36B 0.9800
C36 H36C 0.9800
C37 C42 1.368(4)
C37 C38 1.390(4)
C38 C39 1.386(5)
C38 H38 0.9500
C39 C40 1.386(5)
C39 H39 0.9500
C40 C41 1.369(5)
C40 H40 0.9500
C41 C42 1.390(5)
C41 H41 0.9500
C42 H42 0.9500
C43 H43 0.9500
C44 C45 1.359(4)
C44 C46 1.488(4)
C45 H45 0.9500
C46 H46A 0.9800
C46 H46B 0.9800
C46 H46C 0.9800
C1A C2A 1.505(6)
C1A H1A1 0.9800
C1A H1A2 0.9800
C1A H1A3 0.9800
C2A C3A 1.515(7)
C2A H2A1 0.9900
C2A H2A2 0.9900
C3A C4A 1.480(7)
C3A H3A1 0.9900
C3A H3A2 0.9900
C4A C5A 1.517(8)
C4A H4A1 0.9900
C4A H4A2 0.9900
C5A C6A 1.490(8)
C5A H5A1 0.9900
C5A H5A2 0.9900
C6A H6A1 0.9800
C6A H6A2 0.9800
C6A H6A3 0.9800

loop_
_geom_hbond_atom_site_label_D
_geom_hbond_atom_site_label_H
_geom_hbond_atom_site_label_A
_geom_hbond_distance_DH
_geom_hbond_distance_HA
_geom_hbond_distance_DA
_geom_hbond_angle_DHA
_geom_hbond_site_symmetry_A
N7 H7N O1 1.04(3) 1.80(3) 2.718(3) 145(3) 1_655
N7 H7N N5 1.04(3) 2.59(3) 3.576(3) 159(2) 1_655

loop_
_geom_torsion_atom_site_label_1
_geom_torsion_atom_site_label_2
_geom_torsion_atom_site_label_3
_geom_torsion_atom_site_label_4
_geom_torsion
N3 Ru1 N5 O1 46.8(2)
N2 Ru1 N5 O1 -43.3(2)
N4 Ru1 N5 O1 136.8(2)
N1 Ru1 N5 O1 -133.3(2)
N3 Ru1 N5 C37 -126.9(2)
N2 Ru1 N5 C37 143.1(2)
N4 Ru1 N5 C37 -36.9(2)
N1 Ru1 N5 C37 53.1(2)
C4 N1 C1 C20 -179.8(3)
Ru1 N1 C1 C20 -3.3(4)
C4 N1 C1 C2 -1.5(3)
Ru1 N1 C1 C2 175.03(17)
N1 C1 C2 C3 0.7(3)
C20 C1 C2 C3 179.1(3)
N1 C1 C2 C21 -177.3(3)
C20 C1 C2 C21 1.0(5)
C1 C2 C3 C4 0.3(3)
C21 C2 C3 C4 178.3(3)
C1 C2 C3 C23 -175.4(3)
C21 C2 C3 C23 2.5(5)
C1 N1 C4 C5 -177.7(2)
Ru1 N1 C4 C5 5.7(4)
C1 N1 C4 C3 1.7(3)
Ru1 N1 C4 C3 -174.86(17)
C2 C3 C4 N1 -1.3(3)
C23 C3 C4 N1 174.7(2)
C2 C3 C4 C5 178.2(3)
C23 C3 C4 C5 -5.8(4)
N1 C4 C5 C6 -2.4(4)
C3 C4 C5 C6 178.3(3)
C9 N2 C6 C5 -176.3(2)
Ru1 N2 C6 C5 0.6(4)
C9 N2 C6 C7 1.3(3)
Ru1 N2 C6 C7 178.13(16)
C4 C5 C6 N2 -1.0(4)
C4 C5 C6 C7 -178.2(2)
N2 C6 C7 C8 -1.3(3)
C5 C6 C7 C8 176.2(2)
N2 C6 C7 C25 177.4(2)
C5 C6 C7 C25 -5.1(4)
C6 C7 C8 C9 0.8(3)
C25 C7 C8 C9 -177.9(2)
C6 C7 C8 C27 -176.3(2)
C25 C7 C8 C27 5.0(4)
C6 N2 C9 C10 179.1(2)
Ru1 N2 C9 C10 2.3(3)
C6 N2 C9 C8 -0.8(3)
Ru1 N2 C9 C8 -177.64(15)
C7 C8 C9 N2 -0.1(3)
C27 C8 C9 N2 177.2(2)
C7 C8 C9 C10 -180.0(2)
C27 C8 C9 C10 -2.7(4)
N2 C9 C10 C11 0.6(4)
C8 C9 C10 C11 -179.5(2)
C14 N3 C11 C10 179.8(2)
Ru1 N3 C11 C10 -6.2(3)
C14 N3 C11 C12 -0.3(3)
Ru1 N3 C11 C12 173.72(16)
C9 C10 C11 N3 1.5(4)
C9 C10 C11 C12 -178.4(2)
N3 C11 C12 C13 1.5(3)
C10 C11 C12 C13 -178.6(2)
N3 C11 C12 C29 -179.5(2)
C10 C11 C12 C29 0.4(4)
C11 C12 C13 C14 -2.0(3)
C29 C12 C13 C14 179.1(2)
C11 C12 C13 C31 177.2(3)
C29 C12 C13 C31 -1.7(5)
C11 N3 C14 C15 177.4(2)
Ru1 N3 C14 C15 3.4(4)
C11 N3 C14 C13 -1.0(3)
Ru1 N3 C14 C13 -174.95(16)
C12 C13 C14 N3 2.0(3)
C31 C13 C14 N3 -177.3(2)
C12 C13 C14 C15 -176.4(2)
C31 C13 C14 C15 4.4(4)
N3 C14 C15 C16 -1.3(4)
C13 C14 C15 C16 176.9(2)
C19 N4 C16 C15 178.9(2)
Ru1 N4 C16 C15 -0.6(4)
C19 N4 C16 C17 -0.4(3)
Ru1 N4 C16 C17 -179.80(16)
C14 C15 C16 N4 -0.2(4)
C14 C15 C16 C17 178.9(3)
N4 C16 C17 C18 0.1(3)
C15 C16 C17 C18 -179.1(2)
N4 C16 C17 C33 177.8(2)
C15 C16 C17 C33 -1.4(4)
C16 C17 C18 C19 0.2(3)
C33 C17 C18 C19 -177.5(3)
C16 C17 C18 C35 -178.2(3)
C33 C17 C18 C35 4.1(5)
C16 N4 C19 C20 -180.0(2)
Ru1 N4 C19 C20 -0.5(4)
C16 N4 C19 C18 0.5(3)
Ru1 N4 C19 C18 179.91(17)
C17 C18 C19 N4 -0.4(3)
C35 C18 C19 N4 178.1(2)
C17 C18 C19 C20 -180.0(3)
C35 C18 C19 C20 -1.5(4)
N4 C19 C20 C1 -0.3(5)
C18 C19 C20 C1 179.2(3)
N1 C1 C20 C19 2.4(5)
C2 C1 C20 C19 -175.7(3)
C3 C2 C21 C22 -96.4(4)
C1 C2 C21 C22 81.3(4)
C2 C3 C23 C24 97.6(3)
C4 C3 C23 C24 -77.5(4)
C8 C7 C25 C26 -95.2(3)
C6 C7 C25 C26 86.3(3)
C7 C8 C27 C28 98.8(3)
C9 C8 C27 C28 -77.8(3)
C13 C12 C29 C30 93.6(3)
C11 C12 C29 C30 -85.1(3)
C12 C13 C31 C32 -94.7(3)
C14 C13 C31 C32 84.4(3)
C18 C17 C33 C34 88.1(3)
C16 C17 C33 C34 -89.1(3)
C17 C18 C35 C36 99.4(3)
C19 C18 C35 C36 -78.7(4)
O1 N5 C37 C42 -78.4(3)
Ru1 N5 C37 C42 95.9(3)
O1 N5 C37 C38 101.3(3)
Ru1 N5 C37 C38 -84.3(3)
C42 C37 C38 C39 0.0(5)
N5 C37 C38 C39 -179.7(3)
C37 C38 C39 C40 0.0(6)
C38 C39 C40 C41 0.0(6)
C39 C40 C41 C42 0.0(6)
C38 C37 C42 C41 0.0(5)
N5 C37 C42 C41 179.7(3)
C40 C41 C42 C37 0.0(6)
C45 N6 C43 N7 -1.2(3)
Ru1 N6 C43 N7 177.10(18)
C44 N7 C43 N6 1.0(4)
C43 N7 C44 C45 -0.4(4)
C43 N7 C44 C46 -178.0(3)
N7 C44 C45 N6 -0.4(4)
C46 C44 C45 N6 176.9(4)
C43 N6 C45 C44 1.0(4)
Ru1 N6 C45 C44 -177.3(2)
C1A C2A C3A C4A 177.6(4)
C2A C3A C4A C5A -177.6(4)
C3A C4A C5A C6A 179.2(4)
